data_2013202
loop_
_publ_author_name
'Low, John N.'
'Arranz, Paloma'
'Cuesta, Rafael'
'Guti\'errez, M. Dolores'
'Glidewell, Christopher'

_publ_section_title
;Bis[\m-6-amino-3-methyl-5-nitrosopyrimidine-2,4(1<i>H</i>,3<i>H</i>)-dionato-\k^3^<i>O</i>^4^,<i>N</i>^5^:<i>O</i>^5^]-di-\m-aqua-bis{diaqua[6-amino-3-methyl-5-nitrosopyrimidine-2,4(1<i>H</i>,3<i>H</i>)-dionato-\k^2^<i>N</i>^1^,<i>O</i>^2^]strontium(II)}:
 centrosymmetric dimers containing nine-coordinate Sr, linked by multiple
 hydrogen bonds into a three-dimensional framework
;
_journal_issue 1
_journal_name_full 'Acta Crystallographica Section C'
_journal_page_first m21
_journal_page_last m24
_journal_paper_doi 10.1107/S0108270102021492
_journal_volume 59
_journal_year 2003
_chemical_formula_iupac '[Sr2 (C5 H5 N4 O3)4 (H2 O)6]'
_chemical_formula_moiety 'C20 H32 N16 O18 Sr2'
_chemical_formula_sum 'C20 H32 N16 O18 Sr2'
_chemical_formula_weight 959.86
_chemical_name_systematic
;Di-\m-aqua-bis[\m-6-amino-3-methyl-5-nitrosopyrimidine-2,4(1H,3H)-dionato-
\k^3^O^4^,N^5^:O^5^]bis{diaqua[6-amino-3-methyl-5-nitrosopyrimidine-2,4(1H,3H)-
dionato-\k^2^N^1^,O^2^]strontium(II)}
;
_space_group_IT_number 2
_symmetry_cell_setting triclinic
_symmetry_space_group_name_Hall '-P 1'
_symmetry_space_group_name_H-M 'P -1'
_atom_sites_solution_hydrogens geom
_atom_sites_solution_primary direct
_atom_sites_solution_secondary difmap
_cell_angle_alpha 69.965(2)
_cell_angle_beta 77.518(2)
_cell_angle_gamma 72.361(2)
_cell_formula_units_Z 1
_cell_length_a 6.9388(2)
_cell_length_b 9.8852(2)
_cell_length_c 14.1962(4)
_cell_measurement_reflns_used 3883
_cell_measurement_temperature 120(2)
_cell_measurement_theta_max 27.45
_cell_measurement_theta_min 3.08
_cell_volume 864.91(4)
_computing_cell_refinement 'DENZO-SMN (Otwinowski & Minor, 1997)'
_computing_data_collection 'KappaCCD Server Software (Nonius, 1997)'
_computing_data_reduction DENZO-SMN
_computing_molecular_graphics 'PLATON (Spek, 2002)'
_computing_publication_material 'SHELXL97 and PRPKAPPA (Ferguson, 1999)'
_computing_structure_refinement 'SHELXL97 (Sheldrick, 1997)'
_computing_structure_solution 'SHELXS97 (Sheldrick, 1997)'
_diffrn_ambient_temperature 120(2)
_diffrn_measured_fraction_theta_full 0.981
_diffrn_measured_fraction_theta_max 0.981
_diffrn_measurement_device_type 'Nonius KappaCCD area-detector'
_diffrn_measurement_method '\f scans, and \w scans with \k offsets'
_diffrn_radiation_monochromator graphite
_diffrn_radiation_source 'rotating anode'
_diffrn_radiation_type 'Mo K\a'
_diffrn_radiation_wavelength 0.71073
_diffrn_reflns_av_R_equivalents 0.031
_diffrn_reflns_av_sigmaI/netI 0.040
_diffrn_reflns_limit_h_max 8
_diffrn_reflns_limit_h_min -8
_diffrn_reflns_limit_k_max 12
_diffrn_reflns_limit_k_min -12
_diffrn_reflns_limit_l_max 18
_diffrn_reflns_limit_l_min -17
_diffrn_reflns_number 12233
_diffrn_reflns_theta_full 27.45
_diffrn_reflns_theta_max 27.45
_diffrn_reflns_theta_min 3.08
_diffrn_standards_decay_% negligible
_exptl_absorpt_coefficient_mu 3.185
_exptl_absorpt_correction_T_max 0.449
_exptl_absorpt_correction_T_min 0.391
_exptl_absorpt_correction_type multi-scan
_exptl_absorpt_process_details '(DENZO-SMN; Otwinowski & Minor, 1997)'
_exptl_crystal_colour orange
_exptl_crystal_density_diffrn 1.843
_exptl_crystal_density_method 'not measured'
_exptl_crystal_description block
_exptl_crystal_F_000 484
_exptl_crystal_size_max 0.30
_exptl_crystal_size_mid 0.28
_exptl_crystal_size_min 0.25
_refine_diff_density_max 0.55
_refine_diff_density_min -0.68
_refine_ls_extinction_method none
_refine_ls_goodness_of_fit_ref 1.000
_refine_ls_hydrogen_treatment constr
_refine_ls_matrix_type full
_refine_ls_number_parameters 255
_refine_ls_number_reflns 3883
_refine_ls_number_restraints 0
_refine_ls_restrained_S_all 1.000
_refine_ls_R_factor_all 0.033
_refine_ls_R_factor_gt 0.028
_refine_ls_shift/su_max 0.001
_refine_ls_shift/su_mean 0.000
_refine_ls_structure_factor_coef Fsqd
_refine_ls_weighting_details 'w = 1/[\s^2^(Fo^2^)+(0.0297P)^2^+0.7547P] where P=(Fo^2^+2Fc^2^)/3'
_refine_ls_weighting_scheme calc
_refine_ls_wR_factor_gt 0.066
_refine_ls_wR_factor_ref 0.068
_reflns_number_gt 3540
_reflns_number_total 3883
_reflns_threshold_expression I>2\s(I)
_cod_data_source_file sk1602.cif
_cod_data_source_block III
_cod_database_code 2013202
_cod_database_fobs_code 2013202

loop_
_symmetry_equiv_pos_as_xyz
'x, y, z'
'-x, -y, -z'

loop_
_atom_site_label
_atom_site_fract_x
_atom_site_fract_y
_atom_site_fract_z
_atom_site_U_iso_or_equiv
_atom_site_adp_type
_atom_site_calc_flag
_atom_site_refinement_flags
_atom_site_occupancy
_atom_site_disorder_assembly
_atom_site_disorder_group
_atom_site_type_symbol
Sr1 0.43236(3) 0.49004(2) 0.653983(13) 0.01341(7) Uani d . 1 . . Sr
N11 0.2042(3) 1.15434(19) 0.46487(13) 0.0156(4) Uani d . 1 . . N
C12 0.1240(3) 1.1452(2) 0.56136(16) 0.0140(4) Uani d . 1 . . C
O12 0.0509(2) 1.26071(16) 0.58784(11) 0.0180(3) Uani d . 1 . . O
C13 0.0286(4) 1.0049(3) 0.73956(16) 0.0207(5) Uani d . 1 . . C
N13 0.1185(3) 1.00806(19) 0.63491(13) 0.0139(4) Uani d . 1 . . N
C14 0.2039(3) 0.8740(2) 0.61425(16) 0.0139(4) Uani d . 1 . . C
O14 0.2000(2) 0.75540(16) 0.68092(11) 0.0179(3) Uani d . 1 . . O
C15 0.2947(3) 0.8840(2) 0.51022(15) 0.0137(4) Uani d . 1 . . C
N15 0.3788(3) 0.7529(2) 0.49340(13) 0.0154(4) Uani d . 1 . . N
O15 0.4562(2) 0.75189(17) 0.40238(11) 0.0188(3) Uani d . 1 . . O
C16 0.2895(3) 1.0292(2) 0.43806(16) 0.0138(4) Uani d . 1 . . C
N16 0.3733(3) 1.0400(2) 0.34377(13) 0.0196(4) Uani d . 1 . . N
N21 0.3883(3) 0.4442(2) 0.85286(13) 0.0160(4) Uani d . 1 . . N
C22 0.5225(3) 0.3079(2) 0.87216(16) 0.0156(4) Uani d . 1 . . C
O22 0.6188(2) 0.25973(17) 0.80200(11) 0.0205(3) Uani d . 1 . . O
N23 0.5503(3) 0.2212(2) 0.97231(13) 0.0176(4) Uani d . 1 . . N
C23 0.7056(4) 0.0792(3) 0.98704(19) 0.0288(6) Uani d . 1 . . C
C24 0.4477(3) 0.2668(3) 1.05545(16) 0.0183(4) Uani d . 1 . . C
O24 0.4756(3) 0.18474(19) 1.14169(12) 0.0267(4) Uani d . 1 . . O
C25 0.3096(3) 0.4159(2) 1.03339(15) 0.0160(4) Uani d . 1 . . C
N25 0.2204(3) 0.4634(2) 1.11311(14) 0.0194(4) Uani d . 1 . . N
O25 0.0970(2) 0.59502(18) 1.09777(12) 0.0227(4) Uani d . 1 . . O
C26 0.2885(3) 0.4987(2) 0.92849(16) 0.0141(4) Uani d . 1 . . C
N26 0.1678(3) 0.6350(2) 0.90426(14) 0.0181(4) Uani d . 1 . . N
O1 0.2560(2) 0.50204(16) 0.49907(11) 0.0166(3) Uani d . 1 . . O
O2 0.1462(3) 0.3612(2) 0.73356(12) 0.0259(4) Uani d . 1 . . O
O3 0.6852(3) 0.60167(19) 0.68631(12) 0.0256(4) Uani d . 1 . . O
H13A -0.0481 0.9283 0.7676 0.031 Uiso calc R 1 . . H
H13B -0.0634 1.1021 0.7398 0.031 Uiso calc R 1 . . H
H13C 0.1375 0.9822 0.7807 0.031 Uiso calc R 1 . . H
H16A 0.3726 1.1281 0.2997 0.024 Uiso calc R 1 . . H
H16B 0.4298 0.9592 0.3250 0.024 Uiso calc R 1 . . H
H23A 0.6917 0.0267 0.9425 0.043 Uiso calc R 1 . . H
H23B 0.6871 0.0181 1.0575 0.043 Uiso calc R 1 . . H
H23C 0.8415 0.0980 0.9709 0.043 Uiso calc R 1 . . H
H26A 0.1564 0.6854 0.8404 0.022 Uiso calc R 1 . . H
H26B 0.0992 0.6751 0.9521 0.022 Uiso calc R 1 . . H
H1A 0.1606 0.5754 0.4768 0.020 Uiso d R 1 . . H
H1B 0.2039 0.4292 0.5177 0.020 Uiso d R 1 . . H
H2A 0.0812 0.3341 0.6991 0.031 Uiso d R 1 . . H
H2B 0.0593 0.3733 0.7870 0.031 Uiso d R 1 . . H
H3A 0.7298 0.5945 0.7418 0.031 Uiso d R 1 . . H
H3B 0.7591 0.6549 0.6379 0.031 Uiso d R 1 . . H

loop_
_atom_site_aniso_label
_atom_site_aniso_U_11
_atom_site_aniso_U_22
_atom_site_aniso_U_33
_atom_site_aniso_U_12
_atom_site_aniso_U_13
_atom_site_aniso_U_23
Sr1 0.01849(11) 0.01170(11) 0.00886(11) -0.00230(7) -0.00038(7) -0.00369(7)
N11 0.0197(9) 0.0122(9) 0.0135(9) -0.0037(7) -0.0005(7) -0.0030(7)
C12 0.0155(10) 0.0115(10) 0.0148(10) -0.0017(8) -0.0044(8) -0.0036(8)
O12 0.0236(8) 0.0126(7) 0.0171(8) -0.0011(6) -0.0027(6) -0.0065(6)
C13 0.0270(12) 0.0199(11) 0.0118(10) -0.0014(9) 0.0027(9) -0.0075(8)
N13 0.0175(9) 0.0101(8) 0.0117(8) -0.0005(7) -0.0005(7) -0.0039(7)
C14 0.0148(10) 0.0122(10) 0.0148(10) -0.0012(8) -0.0034(8) -0.0050(8)
O14 0.0262(8) 0.0118(7) 0.0118(7) -0.0024(6) 0.0000(6) -0.0022(6)
C15 0.0165(10) 0.0123(10) 0.0115(10) -0.0028(8) -0.0020(8) -0.0032(8)
N15 0.0186(9) 0.0153(9) 0.0115(9) -0.0029(7) -0.0002(7) -0.0052(7)
O15 0.0265(8) 0.0159(8) 0.0116(7) -0.0024(6) 0.0016(6) -0.0060(6)
C16 0.0139(9) 0.0129(10) 0.0142(10) -0.0035(8) -0.0017(8) -0.0035(8)
N16 0.0284(10) 0.0124(9) 0.0131(9) -0.0029(8) 0.0017(8) -0.0023(7)
N21 0.0194(9) 0.0150(9) 0.0128(9) -0.0032(7) -0.0023(7) -0.0042(7)
C22 0.0178(10) 0.0158(10) 0.0127(10) -0.0043(8) -0.0023(8) -0.0033(8)
O22 0.0234(8) 0.0205(8) 0.0139(8) 0.0010(6) -0.0006(6) -0.0071(6)
N23 0.0213(9) 0.0156(9) 0.0112(9) -0.0010(7) -0.0034(7) -0.0005(7)
C23 0.0315(13) 0.0209(12) 0.0242(13) 0.0039(10) -0.0064(11) -0.0021(10)
C24 0.0216(11) 0.0208(11) 0.0129(10) -0.0087(9) -0.0018(9) -0.0029(8)
O24 0.0351(10) 0.0264(9) 0.0121(8) -0.0062(8) -0.0029(7) 0.0009(7)
C25 0.0174(10) 0.0203(11) 0.0099(10) -0.0083(9) 0.0010(8) -0.0027(8)
N25 0.0224(9) 0.0231(10) 0.0148(9) -0.0104(8) 0.0015(8) -0.0066(8)
O25 0.0259(8) 0.0259(9) 0.0176(8) -0.0078(7) 0.0029(7) -0.0102(7)
C26 0.0114(9) 0.0174(10) 0.0176(10) -0.0073(8) 0.0012(8) -0.0087(8)
N26 0.0236(9) 0.0174(9) 0.0110(9) -0.0016(8) -0.0004(7) -0.0056(7)
O1 0.0189(7) 0.0130(7) 0.0163(8) -0.0024(6) -0.0028(6) -0.0033(6)
O2 0.0284(9) 0.0418(11) 0.0172(8) -0.0193(8) 0.0081(7) -0.0181(7)
O3 0.0384(10) 0.0300(9) 0.0131(8) -0.0210(8) -0.0033(7) -0.0012(7)

loop_
_atom_type_symbol
_atom_type_description
_atom_type_scat_dispersion_real
_atom_type_scat_dispersion_imag
_atom_type_scat_source
C C 0.0033 0.0016 'International Tables Vol C Tables 4.2.6.8 and 6.1.1.4'
H H 0.0000 0.0000 'International Tables Vol C Tables 4.2.6.8 and 6.1.1.4'
N N 0.0061 0.0033 'International Tables Vol C Tables 4.2.6.8 and 6.1.1.4'
O O 0.0106 0.0060 'International Tables Vol C Tables 4.2.6.8 and 6.1.1.4'
Sr Sr -1.5307 3.2498 'International Tables Vol C Tables 4.2.6.8 and 6.1.1.4'

loop_
_geom_angle_atom_site_label_1
_geom_angle_atom_site_label_2
_geom_angle_atom_site_label_3
_geom_angle_site_symmetry_1
_geom_angle_site_symmetry_3
_geom_angle
_geom_angle_publ_flag
O3 Sr1 O2 . . 145.21(5) no
O3 Sr1 O15 . 2_666 122.60(5) no
O2 Sr1 O15 . 2_666 75.15(5) no
O3 Sr1 N21 . . 73.13(5) no
O2 Sr1 N21 . . 72.14(5) no
O15 Sr1 N21 2_666 . 115.05(5) no
O3 Sr1 O1 . . 139.14(5) no
O2 Sr1 O1 . . 74.30(5) no
O15 Sr1 O1 2_666 . 64.33(5) no
N21 Sr1 O1 . . 145.00(5) no
O3 Sr1 O1 . 2_666 71.00(5) no
O2 Sr1 O1 . 2_666 140.35(5) no
O15 Sr1 O1 2_666 2_666 67.74(5) no
N21 Sr1 O1 . 2_666 136.66(5) no
O3 Sr1 O22 . . 79.02(5) no
O2 Sr1 O22 . . 80.04(5) no
O15 Sr1 O22 2_666 . 70.98(5) no
N21 Sr1 O22 . . 49.29(5) no
O1 Sr1 O22 . . 132.63(5) no
O1 Sr1 O22 2_666 . 100.01(4) no
O3 Sr1 O14 . . 76.27(5) no
O2 Sr1 O14 . . 93.09(5) no
O15 Sr1 O14 2_666 . 159.75(5) no
N21 Sr1 O14 . . 75.46(5) no
O1 Sr1 O14 . . 96.89(4) no
O1 Sr1 O14 2_666 . 117.60(4) no
O22 Sr1 O14 . . 123.92(4) no
O3 Sr1 N15 . . 81.26(5) no
O2 Sr1 N15 . . 121.31(6) no
N21 Sr1 N15 . . 131.12(5) no
O1 Sr1 N15 . . 62.02(5) no
O1 Sr1 N15 2_666 . 65.36(5) no
O22 Sr1 N15 . . 158.57(5) no
O14 Sr1 N15 . . 58.15(5) no
O3 Sr1 Sr1 . 2_666 105.86(4) no
O2 Sr1 Sr1 . 2_666 108.82(4) no
O15 Sr1 Sr1 2_666 2_666 58.65(3) no
N21 Sr1 Sr1 . 2_666 172.21(4) no
O1 Sr1 Sr1 . 2_666 38.89(3) no
O1 Sr1 Sr1 2_666 2_666 38.53(3) no
O22 Sr1 Sr1 . 2_666 122.96(3) no
O14 Sr1 Sr1 . 2_666 112.00(3) no
N15 Sr1 Sr1 . 2_666 55.42(4) no
C16 N11 C12 . . 119.65(18) no
O12 C12 N11 . . 120.14(19) no
O12 C12 N13 . . 118.00(18) no
N11 C12 N13 . . 121.86(18) no
N13 C13 H13A . . 109.5 no
N13 C13 H13B . . 109.5 no
H13A C13 H13B . . 109.5 no
N13 C13 H13C . . 109.5 no
H13A C13 H13C . . 109.5 no
H13B C13 H13C . . 109.5 no
C14 N13 C12 . . 122.33(17) no
C14 N13 C13 . . 118.11(17) no
C12 N13 C13 . . 119.48(17) no
O14 C14 N13 . . 120.77(19) no
O14 C14 C15 . . 123.58(19) no
N13 C14 C15 . . 115.64(18) no
C14 O14 Sr1 . . 121.33(13) no
N15 C15 C16 . . 127.06(19) no
N15 C15 C14 . . 114.06(18) no
C16 C15 C14 . . 118.87(18) no
O15 N15 C15 . . 118.02(17) no
O15 N15 Sr1 . . 120.69(12) y
C15 N15 Sr1 . . 120.79(13) no
N15 O15 Sr1 . 2_666 122.83(12) y
O15 Sr1 N15 2_666 . 113.82(5) y
O1 Sr1 O1 . 2_666 77.43(5) y
N16 C16 N11 . . 118.87(19) no
N16 C16 C15 . . 119.54(19) no
N11 C16 C15 . . 121.58(19) no
C16 N16 H16A . . 120.0 no
C16 N16 H16B . . 120.0 no
H16A N16 H16B . . 120.0 no
C26 N21 C22 . . 120.20(18) no
C26 N21 Sr1 . . 144.98(14) no
C22 N21 Sr1 . . 94.75(12) no
O22 C22 N21 . . 120.05(19) no
O22 C22 N23 . . 119.72(19) no
N21 C22 N23 . . 120.22(18) no
O22 C22 Sr1 . . 60.99(11) no
N21 C22 Sr1 . . 59.21(10) no
N23 C22 Sr1 . . 175.70(15) no
C22 O22 Sr1 . . 95.72(13) no
C24 N23 C22 . . 123.39(18) no
C24 N23 C23 . . 119.40(18) no
C22 N23 C23 . . 117.12(18) no
N23 C23 H23A . . 109.5 no
N23 C23 H23B . . 109.5 no
H23A C23 H23B . . 109.5 no
N23 C23 H23C . . 109.5 no
H23A C23 H23C . . 109.5 no
H23B C23 H23C . . 109.5 no
O24 C24 N23 . . 120.5(2) no
O24 C24 C25 . . 123.8(2) no
N23 C24 C25 . . 115.75(18) no
N25 C25 C26 . . 126.5(2) no
N25 C25 C24 . . 115.74(18) no
C26 C25 C24 . . 117.76(18) no
O25 N25 C25 . . 118.26(18) no
N26 C26 N21 . . 117.18(19) no
N26 C26 C25 . . 120.22(19) no
N21 C26 C25 . . 122.59(19) no
C26 N26 H26A . . 120.0 no
C26 N26 H26B . . 120.0 no
H26A N26 H26B . . 120.0 no
Sr1 O1 Sr1 . 2_666 102.57(5) y
Sr1 O1 H1A . . 120.2 no
Sr1 O1 H1A 2_666 . 105.6 no
Sr1 O1 H1B . . 107.7 no
Sr1 O1 H1B 2_666 . 117.6 no
H1A O1 H1B . . 104.0 no
Sr1 O2 H2A . . 123.5 no
Sr1 O2 H2B . . 125.9 no
H2A O2 H2B . . 104.8 no
Sr1 O3 H3A . . 132.7 no
Sr1 O3 H3B . . 123.6 no
H3A O3 H3B . . 103.5 no

loop_
_geom_bond_atom_site_label_1
_geom_bond_atom_site_label_2
_geom_bond_site_symmetry_2
_geom_bond_distance
_geom_bond_publ_flag
N11 C12 . 1.345(3) y
C12 N13 . 1.405(3) y
N13 C14 . 1.382(3) y
C14 C15 . 1.457(3) y
C15 C16 . 1.445(3) y
C16 N11 . 1.344(3) y
C12 O12 . 1.250(2) y
C13 N13 . 1.475(3) y
C14 O14 . 1.232(3) y
C15 N15 . 1.330(3) y
N15 O15 . 1.290(2) y
C16 N16 . 1.321(3) y
C13 H13A . 0.98 no
C13 H13B . 0.98 no
C13 H13C . 0.98 no
N16 H16A . 0.88 no
N16 H16B . 0.88 no
Sr1 O14 . 2.7357(15) y
Sr1 N15 . 2.7946(18) y
Sr1 O15 2_666 2.6231(15) y
Sr1 N21 . 2.6654(17) y
Sr1 O22 . 2.7175(15) y
N21 C22 . 1.362(3) y
C22 N23 . 1.406(3) y
N23 C24 . 1.382(3) y
C24 C25 . 1.465(3) y
C25 C26 . 1.447(3) y
C26 N21 . 1.331(3) y
C22 O22 . 1.229(3) y
N23 C23 . 1.468(3) y
C24 O24 . 1.233(3) y
C25 N25 . 1.330(3) y
N25 O25 . 1.298(2) y
C26 N26 . 1.326(3) y
C23 H23A . 0.98 no
C23 H23B . 0.98 no
C23 H23C . 0.98 no
N26 H26A . 0.88 no
N26 H26B . 0.88 no
Sr1 O1 . 2.6916(15) y
Sr1 O1 2_666 2.7127(15) y
Sr1 O2 . 2.5331(16) y
Sr1 O3 . 2.5250(16) y
Sr1 Sr1 2_666 4.2169(4) y
O1 H1A . 0.84 no
O1 H1B . 0.84 no
O2 H2A . 0.88 no
O2 H2B . 0.88 no
O3 H3A . 0.88 no
O3 H3B . 0.88 no

loop_
_geom_hbond_atom_site_label_D
_geom_hbond_atom_site_label_H
_geom_hbond_atom_site_label_A
_geom_hbond_site_symmetry_A
_geom_hbond_distance_DH
_geom_hbond_distance_HA
_geom_hbond_distance_DA
_geom_hbond_angle_DHA
_geom_hbond_publ_flag
N16 H16A O24 1_564 0.88 2.13 2.776(3) 129 y
N16 H16B O15 . 0.88 1.94 2.594(3) 130 y
N26 H26A O14 . 0.88 2.11 2.964(3) 164 y
N26 H26B O25 . 0.88 1.94 2.595(3) 130 y
O1 H1A O12 2_576 0.84 1.94 2.772(2) 174 y
O1 H1B O12 1_545 0.84 2.09 2.920(2) 169 y
O2 H2A O12 1_545 0.88 2.02 2.846(2) 156 y
O2 H2B O25 2_567 0.88 1.82 2.700(2) 173 y
O3 H3A N25 2_667 0.88 2.02 2.871(3) 163 y
O3 H3B N11 2_676 0.88 2.00 2.806(3) 152 y

loop_
_geom_torsion_atom_site_label_1
_geom_torsion_atom_site_label_2
_geom_torsion_atom_site_label_3
_geom_torsion_atom_site_label_4
_geom_torsion_site_symmetry_1
_geom_torsion_site_symmetry_4
_geom_torsion
_geom_torsion_publ_flag
C16 N11 C12 O12 . . 177.46(19) no
C16 N11 C12 N13 . . -2.9(3) no
O12 C12 N13 C14 . . -176.89(18) no
N11 C12 N13 C14 . . 3.4(3) no
O12 C12 N13 C13 . . -0.3(3) no
N11 C12 N13 C13 . . -179.96(19) no
C12 N13 C14 O14 . . 178.57(19) no
C13 N13 C14 O14 . . 1.9(3) no
C12 N13 C14 C15 . . -1.9(3) no
C13 N13 C14 C15 . . -178.56(18) no
N13 C14 O14 Sr1 . . -167.30(14) no
C15 C14 O14 Sr1 . . 13.2(3) no
O3 Sr1 O14 C14 . . 75.99(16) no
O2 Sr1 O14 C14 . . -137.55(16) no
O15 Sr1 O14 C14 2_666 . -84.1(2) no
N21 Sr1 O14 C14 . . 151.80(17) no
O1 Sr1 O14 C14 . . -63.00(16) no
O1 Sr1 O14 C14 2_666 . 16.38(17) no
O22 Sr1 O14 C14 . . 142.38(15) no
N15 Sr1 O14 C14 . . -12.16(15) no
C22 Sr1 O14 C14 . . 148.23(16) no
Sr1 Sr1 O14 C14 2_666 . -25.82(16) no
O14 C14 C15 N15 . . -1.6(3) no
N13 C14 C15 N15 . . 178.84(17) no
O14 C14 C15 C16 . . 179.61(19) no
N13 C14 C15 C16 . . 0.1(3) no
C16 C15 N15 O15 . . -3.8(3) no
C14 C15 N15 O15 . . 177.59(17) no
C16 C15 N15 Sr1 . . 168.21(16) no
C14 C15 N15 Sr1 . . -10.4(2) no
O3 Sr1 N15 O15 . . 103.93(15) no
O2 Sr1 N15 O15 . . -104.54(14) no
O15 Sr1 N15 O15 2_666 . -17.94(18) no
N21 Sr1 N15 O15 . . 162.34(13) no
O1 Sr1 N15 O15 . . -57.52(14) no
O1 Sr1 N15 O15 2_666 . 30.90(13) no
O22 Sr1 N15 O15 . . 80.7(2) no
O14 Sr1 N15 O15 . . -176.86(16) no
C22 Sr1 N15 O15 . . 137.49(14) no
Sr1 Sr1 N15 O15 2_666 . -12.29(12) no
O3 Sr1 N15 C15 . . -67.86(15) no
O2 Sr1 N15 C15 . . 83.68(16) no
O15 Sr1 N15 C15 2_666 . 170.28(14) no
N21 Sr1 N15 C15 . . -9.45(18) no
O1 Sr1 N15 C15 . . 130.69(16) no
O1 Sr1 N15 C15 2_666 . -140.89(17) no
O22 Sr1 N15 C15 . . -91.08(19) no
O14 Sr1 N15 C15 . . 11.35(14) no
C22 Sr1 N15 C15 . . -34.3(2) no
Sr1 Sr1 N15 C15 2_666 . 175.92(17) no
C15 N15 O15 Sr1 . 2_666 -168.40(14) no
Sr1 N15 O15 Sr1 . 2_666 19.59(19) no
C12 N11 C16 N16 . . -177.85(19) no
C12 N11 C16 C15 . . 1.0(3) no
N15 C15 C16 N16 . . 0.6(3) no
C14 C15 C16 N16 . . 179.21(19) no
N15 C15 C16 N11 . . -178.2(2) no
C14 C15 C16 N11 . . 0.4(3) no
O3 Sr1 N21 C26 . . 91.3(2) no
O2 Sr1 N21 C26 . . -86.6(2) no
O15 Sr1 N21 C26 2_666 . -150.0(2) no
O1 Sr1 N21 C26 . . -69.6(3) no
O1 Sr1 N21 C26 2_666 . 126.5(2) no
O22 Sr1 N21 C26 . . -178.8(3) no
O14 Sr1 N21 C26 . . 11.5(2) no
N15 Sr1 N21 C26 . . 29.7(3) no
C22 Sr1 N21 C26 . . -176.5(3) no
O3 Sr1 N21 C22 . . -92.23(13) no
O2 Sr1 N21 C22 . . 89.83(13) no
O15 Sr1 N21 C22 2_666 . 26.43(14) no
O1 Sr1 N21 C22 . . 106.88(14) no
O1 Sr1 N21 C22 2_666 . -57.02(15) no
O22 Sr1 N21 C22 . . -2.32(11) no
O14 Sr1 N21 C22 . . -172.00(13) no
N15 Sr1 N21 C22 . . -153.85(12) no
C26 N21 C22 O22 . . -177.85(19) no
Sr1 N21 C22 O22 . . 4.5(2) no
C26 N21 C22 N23 . . 2.6(3) no
Sr1 N21 C22 N23 . . -175.05(17) no
C26 N21 C22 Sr1 . . 177.6(2) no
O3 Sr1 C22 O22 . . -95.09(13) no
O2 Sr1 C22 O22 . . 102.35(14) no
O15 Sr1 C22 O22 2_666 . 28.24(13) no
N21 Sr1 C22 O22 . . -175.5(2) no
O1 Sr1 C22 O22 . . 73.52(16) no
O1 Sr1 C22 O22 2_666 . -36.86(15) no
O14 Sr1 C22 O22 . . -167.66(13) no
N15 Sr1 C22 O22 . . -129.39(14) no
Sr1 Sr1 C22 O22 2_666 . 2.39(17) no
O3 Sr1 C22 N21 . . 80.45(13) no
O2 Sr1 C22 N21 . . -82.10(13) no
O15 Sr1 C22 N21 2_666 . -156.21(13) no
O1 Sr1 C22 N21 . . -110.94(13) no
O1 Sr1 C22 N21 2_666 . 138.68(12) no
O22 Sr1 C22 N21 . . 175.5(2) no
O14 Sr1 C22 N21 . . 7.89(13) no
N15 Sr1 C22 N21 . . 46.16(19) no
Sr1 Sr1 C22 N21 2_666 . 177.93(9) no
N21 C22 O22 Sr1 . . -4.4(2) no
N23 C22 O22 Sr1 . . 175.13(17) no
O3 Sr1 O22 C22 . . 79.69(13) no
O2 Sr1 O22 C22 . . -72.37(13) no
O15 Sr1 O22 C22 2_666 . -149.98(14) no
N21 Sr1 O22 C22 . . 2.58(12) no
O1 Sr1 O22 C22 . . -130.02(13) no
O1 Sr1 O22 C22 2_666 . 147.91(13) no
O14 Sr1 O22 C22 . . 14.63(15) no
N15 Sr1 O22 C22 . . 103.08(17) no
Sr1 Sr1 O22 C22 2_666 . -178.42(12) no
O22 C22 N23 C24 . . -179.8(2) no
N21 C22 N23 C24 . . -0.3(3) no
O22 C22 N23 C23 . . 3.7(3) no
N21 C22 N23 C23 . . -176.7(2) no
C22 N23 C24 O24 . . 178.6(2) no
C23 N23 C24 O24 . . -5.0(3) no
C22 N23 C24 C25 . . -1.9(3) no
C23 N23 C24 C25 . . 174.4(2) no
O24 C24 C25 N25 . . 3.4(3) no
N23 C24 C25 N25 . . -176.05(19) no
O24 C24 C25 C26 . . -178.7(2) no
N23 C24 C25 C26 . . 1.9(3) no
C26 C25 N25 O25 . . 2.1(3) no
C24 C25 N25 O25 . . 179.80(18) no
C22 N21 C26 N26 . . 176.74(19) no
Sr1 N21 C26 N26 . . -7.4(3) no
C22 N21 C26 C25 . . -2.6(3) no
Sr1 N21 C26 C25 . . 173.33(17) no
N25 C25 C26 N26 . . -1.3(3) no
C24 C25 C26 N26 . . -179.02(19) no
N25 C25 C26 N21 . . 178.0(2) no
C24 C25 C26 N21 . . 0.3(3) no
O3 Sr1 O1 Sr1 . 2_666 39.85(9) no
O2 Sr1 O1 Sr1 . 2_666 -151.90(6) no
O15 Sr1 O1 Sr1 2_666 2_666 -71.12(5) no
N21 Sr1 O1 Sr1 . 2_666 -168.75(7) no
O22 Sr1 O1 Sr1 . 2_666 -92.10(7) no
O14 Sr1 O1 Sr1 . 2_666 116.81(5) no
N15 Sr1 O1 Sr1 . 2_666 68.58(5) no
